data_4078821
loop_
_publ_author_name
'Ardizzoia, G. Attilio'
'Brenna, Stefano'
'Durini, Sara'
'Therrien, Bruno'

_publ_section_title
;
 Ruthenium(II) Complexes Bearing a Ligand Derived fromP,N-
 orP,N,O-Diphenylphosphinobenzoxazine: Synthesis, X-ray Characterization,
 andcisDiastereoselectivity in Styrene Cyclopropanation
;
_journal_issue 15
_journal_name_full Organometallics
_journal_page_first 5427
_journal_paper_doi 10.1021/om300434u
_journal_volume 31
_journal_year 2012
_chemical_formula_moiety 'C34 H34 Cl2 N O5 P Ru'
_chemical_formula_sum 'C34 H34 Cl2 N O5 P Ru'
_chemical_formula_weight 739.56
_chemical_name_systematic
;
?
;
_space_group_IT_number 2
_symmetry_cell_setting triclinic
_symmetry_Int_Tables_number 2
_symmetry_space_group_name_Hall '-P 1'
_symmetry_space_group_name_H-M 'P -1'
_atom_sites_solution_hydrogens geom
_atom_sites_solution_primary direct
_atom_sites_solution_secondary difmap
_audit_creation_method SHELXL-97
_cell_angle_alpha 74.473(5)
_cell_angle_beta 78.171(5)
_cell_angle_gamma 71.912(4)
_cell_formula_units_Z 2
_cell_length_a 10.1641(6)
_cell_length_b 10.2585(6)
_cell_length_c 16.5236(10)
_cell_measurement_reflns_used 8000
_cell_measurement_temperature 173(2)
_cell_measurement_theta_max 27.15
_cell_measurement_theta_min 2.65
_cell_volume 1563.94(17)
_computing_cell_refinement 'CELL (Stoe & Cie, 2000)'
_computing_data_collection 'EXPOSE (Stoe & Cie, 2000)'
_computing_data_reduction 'INTEGRATE (Stoe & Cie, 2000)'
_computing_molecular_graphics 'ORTEP-32 (Farrugia, 1997)'
_computing_publication_material 'SHELXL-97 (Sheldrick, 1997)'
_computing_structure_refinement 'SHELXL-97 (Sheldrick, 1997)'
_computing_structure_solution 'SHELXS-97 (Sheldrick, 1990)'
_diffrn_ambient_temperature 173(2)
_diffrn_detector_area_resol_mean 0.81\%A
_diffrn_measured_fraction_theta_full 0.995
_diffrn_measured_fraction_theta_max 0.995
_diffrn_measurement_device_type 'STOE IPDS'
_diffrn_measurement_method 'phi oscillation'
_diffrn_radiation_monochromator graphite
_diffrn_radiation_source 'fine-focus sealed tube'
_diffrn_radiation_type MoK\a
_diffrn_radiation_wavelength 0.71073
_diffrn_reflns_av_R_equivalents 0.1557
_diffrn_reflns_av_sigmaI/netI 0.1323
_diffrn_reflns_limit_h_max 13
_diffrn_reflns_limit_h_min -13
_diffrn_reflns_limit_k_max 14
_diffrn_reflns_limit_k_min -14
_diffrn_reflns_limit_l_max 22
_diffrn_reflns_limit_l_min -22
_diffrn_reflns_number 30451
_diffrn_reflns_theta_full 29.19
_diffrn_reflns_theta_max 29.19
_diffrn_reflns_theta_min 2.13
_diffrn_standards_decay_% 0
_diffrn_standards_interval_time 0
_diffrn_standards_number 0
_exptl_absorpt_coefficient_mu 0.767
_exptl_absorpt_correction_T_max 0.795
_exptl_absorpt_correction_T_min 0.399
_exptl_absorpt_correction_type empirical
_exptl_absorpt_process_details 'Walker, N. & Stuart, D. (1983)'
_exptl_crystal_colour orange
_exptl_crystal_density_diffrn 1.570
_exptl_crystal_density_method 'not measured'
_exptl_crystal_description block
_exptl_crystal_F_000 756
_exptl_crystal_size_max 0.25
_exptl_crystal_size_mid 0.20
_exptl_crystal_size_min 0.17
_refine_diff_density_max 0.921
_refine_diff_density_min -1.105
_refine_diff_density_rms 0.131
_refine_ls_extinction_method none
_refine_ls_goodness_of_fit_ref 0.988
_refine_ls_hydrogen_treatment constr
_refine_ls_matrix_type full
_refine_ls_number_parameters 399
_refine_ls_number_reflns 8411
_refine_ls_number_restraints 0
_refine_ls_restrained_S_all 0.988
_refine_ls_R_factor_all 0.1192
_refine_ls_R_factor_gt 0.0683
_refine_ls_shift/su_max 0.001
_refine_ls_shift/su_mean 0.000
_refine_ls_structure_factor_coef Fsqd
_refine_ls_weighting_details 'calc w=1/[\s^2^(Fo^2^)+(0.0565P)^2^] where P=(Fo^2^+2Fc^2^)/3'
_refine_ls_weighting_scheme calc
_refine_ls_wR_factor_gt 0.1259
_refine_ls_wR_factor_ref 0.1423
_reflns_number_gt 5519
_reflns_number_total 8411
_reflns_threshold_expression >2sigma(I)
_cod_data_source_file om300434u_si_002.cif
_cod_data_source_block d:complex3
_cod_depositor_comments
;
The following automatic conversions were performed:
'_atom_site_symetry_multiplicity' tag replaced with
'_atom_site_symmetry_multiplicity'.

Automatic conversion script
Id: cif_correct_tags 1440 2010-10-19 06:21:57Z saulius 
;
_cod_original_cell_volume 1563.94(16)
_cod_database_code 4078821

loop_
_symmetry_equiv_pos_as_xyz
'x, y, z'
'-x, -y, -z'

loop_
_atom_site_label
_atom_site_type_symbol
_atom_site_fract_x
_atom_site_fract_y
_atom_site_fract_z
_atom_site_U_iso_or_equiv
_atom_site_adp_type
_atom_site_occupancy
_atom_site_symmetry_multiplicity
_atom_site_calc_flag
_atom_site_refinement_flags
C1 C 0.5502(5) 0.3260(6) 0.4343(3) 0.0254(11) Uani 1 1 d .
C2 C 0.4594(5) 0.4573(6) 0.4117(3) 0.0284(11) Uani 1 1 d .
H2 H 0.4803 0.5200 0.3620 0.034 Uiso 1 1 calc R
C3 C 0.3360(5) 0.4934(7) 0.4653(3) 0.0346(13) Uani 1 1 d .
H3 H 0.2752 0.5828 0.4522 0.042 Uiso 1 1 calc R
C4 C 0.3016(5) 0.3984(7) 0.5381(3) 0.0355(13) Uani 1 1 d .
H4 H 0.2164 0.4223 0.5719 0.043 Uiso 1 1 calc R
C5 C 0.3952(5) 0.2678(6) 0.5599(3) 0.0334(12) Uani 1 1 d .
H5 H 0.3734 0.2042 0.6090 0.040 Uiso 1 1 calc R
C6 C 0.5223(5) 0.2314(6) 0.5083(3) 0.0265(11) Uani 1 1 d .
C7 C 0.6352(6) 0.1000(6) 0.5361(3) 0.0327(12) Uani 1 1 d .
H7A H 0.6216 0.0682 0.5973 0.039 Uiso 1 1 calc R
H7B H 0.6331 0.0256 0.5108 0.039 Uiso 1 1 calc R
C8 C 0.7931(5) 0.1624(6) 0.4199(3) 0.0248(10) Uani 1 1 d .
H8 H 0.7916 0.0810 0.4000 0.030 Uiso 1 1 calc R
C9 C 0.9347(5) 0.1896(5) 0.3913(3) 0.0248(10) Uani 1 1 d .
C10 C 1.0033(5) 0.2181(6) 0.4468(3) 0.0312(12) Uani 1 1 d .
H10 H 0.9632 0.2163 0.5028 0.037 Uiso 1 1 calc R
C11 C 1.1303(6) 0.2491(7) 0.4191(4) 0.0376(14) Uani 1 1 d .
H11 H 1.1749 0.2685 0.4565 0.045 Uiso 1 1 calc R
C12 C 1.1916(6) 0.2511(6) 0.3354(4) 0.0356(13) Uani 1 1 d .
H12 H 1.2770 0.2721 0.3170 0.043 Uiso 1 1 calc R
C13 C 1.1250(5) 0.2219(6) 0.2795(3) 0.0310(12) Uani 1 1 d .
H13 H 1.1667 0.2224 0.2239 0.037 Uiso 1 1 calc R
C14 C 0.9970(5) 0.1920(5) 0.3059(3) 0.0262(11) Uani 1 1 d .
C15 C 0.9342(5) -0.0364(5) 0.2671(3) 0.0263(10) Uani 1 1 d .
C16 C 0.8484(6) -0.1007(6) 0.2434(3) 0.0343(12) Uani 1 1 d .
H16 H 0.7713 -0.0459 0.2164 0.041 Uiso 1 1 calc R
C17 C 0.8789(7) -0.2443(6) 0.2604(4) 0.0439(15) Uani 1 1 d .
H17 H 0.8212 -0.2865 0.2456 0.053 Uiso 1 1 calc R
C18 C 0.9929(8) -0.3263(7) 0.2988(4) 0.0524(19) Uani 1 1 d .
H18 H 1.0121 -0.4237 0.3100 0.063 Uiso 1 1 calc R
C19 C 1.0798(8) -0.2652(8) 0.3210(4) 0.058(2) Uani 1 1 d .
H19 H 1.1586 -0.3214 0.3459 0.070 Uiso 1 1 calc R
C20 C 1.0494(7) -0.1192(7) 0.3061(4) 0.0431(15) Uani 1 1 d .
H20 H 1.1065 -0.0778 0.3223 0.052 Uiso 1 1 calc R
C21 C 1.0030(5) 0.1799(6) 0.1318(3) 0.0248(10) Uani 1 1 d .
C22 C 1.0293(5) 0.3084(6) 0.0931(3) 0.0312(12) Uani 1 1 d .
H22 H 0.9922 0.3834 0.1199 0.037 Uiso 1 1 calc R
C23 C 1.1108(6) 0.3264(6) 0.0145(3) 0.0360(13) Uani 1 1 d .
H23 H 1.1289 0.4129 -0.0101 0.043 Uiso 1 1 calc R
C24 C 1.1652(5) 0.2178(7) -0.0277(3) 0.0373(14) Uani 1 1 d .
H24 H 1.2196 0.2304 -0.0803 0.045 Uiso 1 1 calc R
C25 C 1.1373(6) 0.0904(7) 0.0096(3) 0.0365(13) Uani 1 1 d .
H25 H 1.1724 0.0165 -0.0183 0.044 Uiso 1 1 calc R
C26 C 1.0578(5) 0.0713(7) 0.0880(3) 0.0328(12) Uani 1 1 d .
H26 H 1.0404 -0.0156 0.1123 0.039 Uiso 1 1 calc R
C27 C 0.4389(9) -0.0972(11) 0.2094(6) 0.081(3) Uani 1 1 d .
H27A H 0.5235 -0.1650 0.2260 0.121 Uiso 1 1 calc R
H27B H 0.3714 -0.1451 0.2092 0.121 Uiso 1 1 calc R
H27C H 0.4025 -0.0366 0.2488 0.121 Uiso 1 1 calc R
C28 C 0.4682(8) -0.0133(9) 0.1242(5) 0.0579(19) Uani 1 1 d .
H28A H 0.5000 -0.0734 0.0837 0.069 Uiso 1 1 calc R
H28B H 0.3836 0.0574 0.1080 0.069 Uiso 1 1 calc R
C29 C 0.5310(5) 0.1870(7) 0.1338(3) 0.0320(12) Uani 1 1 d .
C30 C 0.6527(5) 0.2398(6) 0.1301(3) 0.0271(11) Uani 1 1 d .
H30 H 0.7406 0.1766 0.1342 0.032 Uiso 1 1 calc R
C31 C 0.6375(5) 0.3839(6) 0.1206(3) 0.0285(11) Uani 1 1 d .
H31 H 0.7117 0.4226 0.0963 0.034 Uiso 1 1 calc R
C32 C 0.4987(5) 0.4728(6) 0.1506(3) 0.0319(12) Uani 1 1 d .
C33 C 0.2966(6) 0.6631(8) 0.1205(5) 0.0538(19) Uani 1 1 d .
H33A H 0.2894 0.6647 0.1797 0.065 Uiso 1 1 calc R
H33B H 0.2837 0.7588 0.0876 0.065 Uiso 1 1 calc R
C34 C 0.1880(7) 0.6058(11) 0.1092(5) 0.072(3) Uani 1 1 d .
H34A H 0.2028 0.5926 0.0524 0.108 Uiso 1 1 calc R
H34B H 0.0980 0.6700 0.1195 0.108 Uiso 1 1 calc R
H34C H 0.1920 0.5171 0.1485 0.108 Uiso 1 1 calc R
Cl1 Cl 0.75825(13) 0.49449(14) 0.22262(8) 0.0299(3) Uani 1 1 d .
Cl2 Cl 0.56682(12) 0.10812(14) 0.31808(8) 0.0286(3) Uani 1 1 d .
N1 N 0.6851(4) 0.2924(4) 0.3799(2) 0.0217(8) Uani 1 1 d .
H1N H 0.7333 0.3791 0.3711 0.050 Uiso 1 1 d .
O1 O 0.7672(4) 0.1342(4) 0.5086(2) 0.0275(8) Uani 1 1 d .
O2 O 0.4354(4) 0.5767(5) 0.0932(2) 0.0427(10) Uani 1 1 d .
O3 O 0.4586(4) 0.4469(4) 0.2270(2) 0.0313(8) Uani 1 1 d .
O4 O 0.5752(4) 0.0546(5) 0.1231(3) 0.0442(11) Uani 1 1 d .
O5 O 0.4104(4) 0.2538(5) 0.1405(2) 0.0402(10) Uani 1 1 d .
P1 P 0.89989(12) 0.15569(14) 0.23698(8) 0.0210(3) Uani 1 1 d .
Ru1 Ru 0.67616(4) 0.28842(5) 0.24768(2) 0.01899(11) Uani 1 1 d .

loop_
_atom_site_aniso_label
_atom_site_aniso_U_11
_atom_site_aniso_U_22
_atom_site_aniso_U_33
_atom_site_aniso_U_23
_atom_site_aniso_U_13
_atom_site_aniso_U_12
C1 0.023(2) 0.034(3) 0.026(2) -0.014(2) -0.0014(19) -0.010(2)
C2 0.030(3) 0.035(3) 0.023(2) -0.013(2) -0.007(2) -0.005(2)
C3 0.026(3) 0.045(4) 0.034(3) -0.023(3) -0.008(2) 0.003(2)
C4 0.023(2) 0.058(4) 0.032(3) -0.026(3) 0.002(2) -0.009(2)
C5 0.032(3) 0.045(4) 0.031(3) -0.017(2) 0.005(2) -0.019(3)
C6 0.030(3) 0.028(3) 0.027(2) -0.012(2) 0.001(2) -0.014(2)
C7 0.036(3) 0.032(3) 0.027(3) -0.003(2) 0.004(2) -0.013(2)
C8 0.024(2) 0.027(3) 0.023(2) -0.004(2) -0.0049(18) -0.006(2)
C9 0.021(2) 0.025(3) 0.030(3) -0.008(2) -0.0050(19) -0.0061(19)
C10 0.030(3) 0.033(3) 0.033(3) -0.009(2) -0.013(2) -0.004(2)
C11 0.027(3) 0.047(4) 0.046(3) -0.022(3) -0.014(2) -0.005(2)
C12 0.023(2) 0.043(4) 0.049(3) -0.015(3) -0.010(2) -0.012(2)
C13 0.023(2) 0.040(3) 0.034(3) -0.014(2) 0.000(2) -0.011(2)
C14 0.019(2) 0.028(3) 0.032(3) -0.008(2) -0.0040(19) -0.0049(19)
C15 0.028(2) 0.023(3) 0.026(2) -0.006(2) 0.0010(19) -0.007(2)
C16 0.039(3) 0.031(3) 0.035(3) -0.010(2) 0.002(2) -0.014(2)
C17 0.052(4) 0.029(3) 0.050(4) -0.020(3) 0.018(3) -0.016(3)
C18 0.083(5) 0.023(3) 0.035(3) -0.004(3) 0.017(3) -0.011(3)
C19 0.078(5) 0.038(4) 0.036(3) -0.002(3) -0.014(3) 0.016(4)
C20 0.049(4) 0.042(4) 0.031(3) -0.012(3) -0.012(3) 0.005(3)
C21 0.019(2) 0.031(3) 0.025(2) -0.006(2) -0.0035(18) -0.008(2)
C22 0.028(3) 0.035(3) 0.026(3) -0.007(2) -0.003(2) -0.003(2)
C23 0.037(3) 0.032(3) 0.034(3) 0.004(2) -0.002(2) -0.015(2)
C24 0.026(3) 0.052(4) 0.026(3) -0.006(3) 0.005(2) -0.008(3)
C25 0.033(3) 0.045(4) 0.031(3) -0.016(3) 0.003(2) -0.009(3)
C26 0.032(3) 0.044(3) 0.028(3) -0.014(2) 0.002(2) -0.015(2)
C27 0.076(6) 0.114(8) 0.080(6) -0.032(6) 0.006(5) -0.066(6)
C28 0.049(4) 0.072(5) 0.076(5) -0.033(4) -0.012(4) -0.032(4)
C29 0.024(3) 0.049(4) 0.028(3) -0.014(2) -0.003(2) -0.012(2)
C30 0.023(2) 0.037(3) 0.024(2) -0.011(2) -0.0038(19) -0.008(2)
C31 0.025(2) 0.039(3) 0.020(2) -0.003(2) -0.0071(19) -0.006(2)
C32 0.027(3) 0.035(3) 0.032(3) -0.010(2) -0.006(2) -0.004(2)
C33 0.038(3) 0.058(5) 0.056(4) -0.023(3) -0.017(3) 0.016(3)
C34 0.036(4) 0.130(8) 0.056(4) -0.051(5) 0.000(3) -0.009(4)
Cl1 0.0334(6) 0.0260(7) 0.0320(6) -0.0056(5) -0.0014(5) -0.0129(5)
Cl2 0.0268(6) 0.0334(7) 0.0308(6) -0.0098(5) 0.0012(5) -0.0163(5)
N1 0.0225(19) 0.024(2) 0.0194(19) -0.0086(16) 0.0008(15) -0.0068(16)
O1 0.0272(18) 0.030(2) 0.0238(17) -0.0050(15) -0.0026(14) -0.0064(15)
O2 0.040(2) 0.044(3) 0.034(2) -0.0067(19) -0.0130(17) 0.0051(19)
O3 0.0284(18) 0.044(2) 0.0223(18) -0.0123(16) -0.0007(14) -0.0083(17)
O4 0.036(2) 0.057(3) 0.057(3) -0.027(2) -0.0067(19) -0.023(2)
O5 0.0248(19) 0.061(3) 0.039(2) -0.017(2) -0.0037(16) -0.0132(19)
P1 0.0195(6) 0.0239(7) 0.0214(6) -0.0071(5) -0.0017(5) -0.0075(5)
Ru1 0.01644(17) 0.0232(2) 0.01886(18) -0.00552(14) -0.00209(12) -0.00691(14)

loop_
_atom_type_symbol
_atom_type_description
_atom_type_scat_dispersion_real
_atom_type_scat_dispersion_imag
_atom_type_scat_source
C C 0.0033 0.0016 'International Tables Vol C Tables 4.2.6.8 and 6.1.1.4'
H H 0.0000 0.0000 'International Tables Vol C Tables 4.2.6.8 and 6.1.1.4'
Cl Cl 0.1484 0.1585 'International Tables Vol C Tables 4.2.6.8 and 6.1.1.4'
N N 0.0061 0.0033 'International Tables Vol C Tables 4.2.6.8 and 6.1.1.4'
O O 0.0106 0.0060 'International Tables Vol C Tables 4.2.6.8 and 6.1.1.4'
P P 0.1023 0.0942 'International Tables Vol C Tables 4.2.6.8 and 6.1.1.4'
Ru Ru -1.2594 0.8363 'International Tables Vol C Tables 4.2.6.8 and 6.1.1.4'

loop_
_geom_angle_atom_site_label_1
_geom_angle_atom_site_label_2
_geom_angle_atom_site_label_3
_geom_angle
C2 C1 C6 122.0(5)
C2 C1 N1 117.8(4)
C6 C1 N1 120.0(5)
C1 C2 C3 118.3(5)
C1 C2 H2 120.9
C3 C2 H2 120.9
C2 C3 C4 121.1(5)
C2 C3 H3 119.4
C4 C3 H3 119.4
C5 C4 C3 119.5(5)
C5 C4 H4 120.2
C3 C4 H4 120.2
C4 C5 C6 120.1(5)
C4 C5 H5 119.9
C6 C5 H5 119.9
C1 C6 C5 118.8(5)
C1 C6 C7 119.2(4)
C5 C6 C7 121.6(5)
O1 C7 C6 107.3(4)
O1 C7 H7A 110.3
C6 C7 H7A 110.3
O1 C7 H7B 110.3
C6 C7 H7B 110.3
H7A C7 H7B 108.5
O1 C8 C9 109.3(4)
O1 C8 N1 111.8(4)
C9 C8 N1 107.7(4)
O1 C8 H8 109.3
C9 C8 H8 109.3
N1 C8 H8 109.3
C10 C9 C14 119.3(5)
C10 C9 C8 120.8(5)
C14 C9 C8 119.8(4)
C11 C10 C9 120.5(5)
C11 C10 H10 119.7
C9 C10 H10 119.7
C10 C11 C12 120.2(5)
C10 C11 H11 119.9
C12 C11 H11 119.9
C13 C12 C11 119.9(5)
C13 C12 H12 120.0
C11 C12 H12 120.0
C14 C13 C12 120.6(5)
C14 C13 H13 119.7
C12 C13 H13 119.7
C13 C14 C9 119.4(5)
C13 C14 P1 123.9(4)
C9 C14 P1 116.7(4)
C20 C15 C16 119.5(5)
C20 C15 P1 121.0(5)
C16 C15 P1 119.3(4)
C17 C16 C15 119.7(6)
C17 C16 H16 120.1
C15 C16 H16 120.1
C18 C17 C16 120.9(7)
C18 C17 H17 119.6
C16 C17 H17 119.6
C17 C18 C19 120.2(6)
C17 C18 H18 119.9
C19 C18 H18 119.9
C18 C19 C20 120.0(7)
C18 C19 H19 120.0
C20 C19 H19 120.0
C15 C20 C19 119.6(7)
C15 C20 H20 120.2
C19 C20 H20 120.2
C22 C21 C26 117.7(5)
C22 C21 P1 120.3(4)
C26 C21 P1 122.0(4)
C21 C22 C23 120.6(5)
C21 C22 H22 119.7
C23 C22 H22 119.7
C24 C23 C22 121.1(5)
C24 C23 H23 119.5
C22 C23 H23 119.5
C25 C24 C23 118.7(5)
C25 C24 H24 120.6
C23 C24 H24 120.6
C24 C25 C26 120.5(5)
C24 C25 H25 119.7
C26 C25 H25 119.7
C25 C26 C21 121.4(6)
C25 C26 H26 119.3
C21 C26 H26 119.3
C28 C27 H27A 109.5
C28 C27 H27B 109.5
H27A C27 H27B 109.5
C28 C27 H27C 109.5
H27A C27 H27C 109.5
H27B C27 H27C 109.5
O4 C28 C27 109.8(6)
O4 C28 H28A 109.7
C27 C28 H28A 109.7
O4 C28 H28B 109.7
C27 C28 H28B 109.7
H28A C28 H28B 108.2
O5 C29 O4 124.2(5)
O5 C29 C30 125.9(6)
O4 C29 C30 109.8(4)
C31 C30 C29 121.1(5)
C31 C30 Ru1 68.1(3)
C29 C30 Ru1 116.2(3)
C31 C30 H30 119.5
C29 C30 H30 119.5
Ru1 C30 H30 86.0
C30 C31 C32 118.0(5)
C30 C31 Ru1 74.1(3)
C32 C31 Ru1 90.9(3)
C30 C31 H31 121.0
C32 C31 H31 121.0
Ru1 C31 H31 104.5
O3 C32 O2 126.4(5)
O3 C32 C31 116.8(5)
O2 C32 C31 116.6(5)
C34 C33 O2 110.2(6)
C34 C33 H33A 109.6
O2 C33 H33A 109.6
C34 C33 H33B 109.6
O2 C33 H33B 109.6
H33A C33 H33B 108.1
C33 C34 H34A 109.5
C33 C34 H34B 109.5
H34A C34 H34B 109.5
C33 C34 H34C 109.5
H34A C34 H34C 109.5
H34B C34 H34C 109.5
C1 N1 C8 114.4(4)
C1 N1 Ru1 116.5(3)
C8 N1 Ru1 110.7(3)
C1 N1 H1N 107.4
C8 N1 H1N 103.7
Ru1 N1 H1N 102.5
C8 O1 C7 109.3(4)
C32 O2 C33 117.7(5)
C32 O3 Ru1 89.1(3)
C29 O4 C28 116.9(5)
C14 P1 C21 104.9(2)
C14 P1 C15 103.1(2)
C21 P1 C15 101.5(2)
C14 P1 Ru1 110.53(16)
C21 P1 Ru1 116.65(16)
C15 P1 Ru1 118.53(17)
C31 Ru1 C30 37.8(2)
C31 Ru1 N1 153.72(19)
C30 Ru1 N1 166.80(17)
C31 Ru1 P1 105.02(14)
C30 Ru1 P1 89.27(14)
N1 Ru1 P1 90.32(11)
C31 Ru1 O3 62.52(16)
C30 Ru1 O3 82.15(16)
N1 Ru1 O3 100.21(13)
P1 Ru1 O3 167.19(9)
C31 Ru1 Cl2 115.91(16)
C30 Ru1 Cl2 85.29(14)
N1 Ru1 Cl2 81.73(11)
P1 Ru1 Cl2 98.66(5)
O3 Ru1 Cl2 90.13(10)
C31 Ru1 Cl1 78.93(16)
C30 Ru1 Cl1 113.13(15)
N1 Ru1 Cl1 80.05(11)
P1 Ru1 Cl1 89.37(5)
O3 Ru1 Cl1 85.33(10)
Cl2 Ru1 Cl1 160.12(5)

loop_
_geom_bond_atom_site_label_1
_geom_bond_atom_site_label_2
_geom_bond_distance
C1 C2 1.381(7)
C1 C6 1.383(7)
C1 N1 1.474(6)
C2 C3 1.388(7)
C2 H2 0.9300
C3 C4 1.390(8)
C3 H3 0.9300
C4 C5 1.386(8)
C4 H4 0.9300
C5 C6 1.398(7)
C5 H5 0.9300
C6 C7 1.507(8)
C7 O1 1.445(6)
C7 H7A 0.9700
C7 H7B 0.9700
C8 O1 1.401(6)
C8 C9 1.508(7)
C8 N1 1.528(6)
C8 H8 0.9800
C9 C10 1.394(7)
C9 C14 1.420(7)
C10 C11 1.382(8)
C10 H10 0.9300
C11 C12 1.393(8)
C11 H11 0.9300
C12 C13 1.391(7)
C12 H12 0.9300
C13 C14 1.385(7)
C13 H13 0.9300
C14 P1 1.824(5)
C15 C20 1.381(8)
C15 C16 1.408(8)
C15 P1 1.836(5)
C16 C17 1.370(8)
C16 H16 0.9300
C17 C18 1.364(10)
C17 H17 0.9300
C18 C19 1.382(11)
C18 H18 0.9300
C19 C20 1.395(10)
C19 H19 0.9300
C20 H20 0.9300
C21 C22 1.384(8)
C21 C26 1.399(8)
C21 P1 1.835(5)
C22 C23 1.390(7)
C22 H22 0.9300
C23 C24 1.381(8)
C23 H23 0.9300
C24 C25 1.377(9)
C24 H24 0.9300
C25 C26 1.379(7)
C25 H25 0.9300
C26 H26 0.9300
C27 C28 1.467(11)
C27 H27A 0.9600
C27 H27B 0.9600
C27 H27C 0.9600
C28 O4 1.457(7)
C28 H28A 0.9700
C28 H28B 0.9700
C29 O5 1.204(6)
C29 O4 1.340(7)
C29 C30 1.481(7)
C30 C31 1.406(8)
C30 Ru1 2.205(5)
C30 H30 0.9300
C31 C32 1.491(7)
C31 Ru1 2.126(5)
C31 H31 0.9300
C32 O3 1.227(6)
C32 O2 1.317(7)
C33 C34 1.465(11)
C33 O2 1.468(7)
C33 H33A 0.9700
C33 H33B 0.9700
C34 H34A 0.9600
C34 H34B 0.9600
C34 H34C 0.9600
Cl1 Ru1 2.4127(14)
Cl2 Ru1 2.3672(13)
N1 Ru1 2.216(4)
N1 H1N 1.1070
O3 Ru1 2.330(4)
P1 Ru1 2.2578(13)

loop_
_geom_torsion_atom_site_label_1
_geom_torsion_atom_site_label_2
_geom_torsion_atom_site_label_3
_geom_torsion_atom_site_label_4
_geom_torsion
C6 C1 C2 C3 -0.7(8)
N1 C1 C2 C3 -176.0(4)
C1 C2 C3 C4 -2.5(8)
C2 C3 C4 C5 3.2(8)
C3 C4 C5 C6 -0.9(8)
C2 C1 C6 C5 2.9(8)
N1 C1 C6 C5 178.2(4)
C2 C1 C6 C7 -170.2(5)
N1 C1 C6 C7 5.0(7)
C4 C5 C6 C1 -2.1(8)
C4 C5 C6 C7 170.9(5)
C1 C6 C7 O1 32.2(6)
C5 C6 C7 O1 -140.7(5)
O1 C8 C9 C10 -15.5(7)
N1 C8 C9 C10 106.1(5)
O1 C8 C9 C14 167.0(4)
N1 C8 C9 C14 -71.3(6)
C14 C9 C10 C11 0.3(8)
C8 C9 C10 C11 -177.2(5)
C9 C10 C11 C12 -0.4(9)
C10 C11 C12 C13 -0.1(9)
C11 C12 C13 C14 0.7(9)
C12 C13 C14 C9 -0.8(8)
C12 C13 C14 P1 178.8(4)
C10 C9 C14 C13 0.3(8)
C8 C9 C14 C13 177.8(5)
C10 C9 C14 P1 -179.3(4)
C8 C9 C14 P1 -1.8(6)
C20 C15 C16 C17 0.9(8)
P1 C15 C16 C17 175.5(4)
C15 C16 C17 C18 -1.1(9)
C16 C17 C18 C19 -0.2(9)
C17 C18 C19 C20 1.5(10)
C16 C15 C20 C19 0.4(8)
P1 C15 C20 C19 -174.1(5)
C18 C19 C20 C15 -1.6(10)
C26 C21 C22 C23 -1.7(7)
P1 C21 C22 C23 178.1(4)
C21 C22 C23 C24 1.2(8)
C22 C23 C24 C25 0.0(8)
C23 C24 C25 C26 -0.7(8)
C24 C25 C26 C21 0.2(8)
C22 C21 C26 C25 1.0(8)
P1 C21 C26 C25 -178.8(4)
O5 C29 C30 C31 -10.5(8)
O4 C29 C30 C31 165.7(5)
O5 C29 C30 Ru1 68.6(7)
O4 C29 C30 Ru1 -115.2(4)
C29 C30 C31 C32 25.9(7)
Ru1 C30 C31 C32 -82.4(4)
C29 C30 C31 Ru1 108.3(4)
C30 C31 C32 O3 64.6(7)
Ru1 C31 C32 O3 -7.9(5)
C30 C31 C32 O2 -119.5(6)
Ru1 C31 C32 O2 168.1(5)
C2 C1 N1 C8 165.5(4)
C6 C1 N1 C8 -10.0(6)
C2 C1 N1 Ru1 -63.3(5)
C6 C1 N1 Ru1 121.3(4)
O1 C8 N1 C1 -24.1(6)
C9 C8 N1 C1 -144.2(4)
O1 C8 N1 Ru1 -158.1(3)
C9 C8 N1 Ru1 81.7(4)
C9 C8 O1 C7 -176.6(4)
N1 C8 O1 C7 64.2(5)
C6 C7 O1 C8 -67.4(5)
O3 C32 O2 C33 -6.4(9)
C31 C32 O2 C33 178.1(5)
C34 C33 O2 C32 -91.4(7)
O2 C32 O3 Ru1 -168.3(6)
C31 C32 O3 Ru1 7.2(5)
O5 C29 O4 C28 -3.2(8)
C30 C29 O4 C28 -179.5(5)
C27 C28 O4 C29 -95.6(8)
C13 C14 P1 C21 -3.6(5)
C9 C14 P1 C21 176.0(4)
C13 C14 P1 C15 102.3(5)
C9 C14 P1 C15 -78.1(4)
C13 C14 P1 Ru1 -130.1(4)
C9 C14 P1 Ru1 49.5(4)
C22 C21 P1 C14 -59.8(5)
C26 C21 P1 C14 120.0(4)
C22 C21 P1 C15 -166.8(4)
C26 C21 P1 C15 13.0(5)
C22 C21 P1 Ru1 62.9(4)
C26 C21 P1 Ru1 -117.3(4)
C20 C15 P1 C14 -21.9(5)
C16 C15 P1 C14 163.6(4)
C20 C15 P1 C21 86.5(5)
C16 C15 P1 C21 -87.9(4)
C20 C15 P1 Ru1 -144.3(4)
C16 C15 P1 Ru1 41.2(5)
C32 C31 Ru1 C30 118.9(5)
C30 C31 Ru1 N1 -167.7(3)
C32 C31 Ru1 N1 -48.8(6)
C30 C31 Ru1 P1 68.4(3)
C32 C31 Ru1 P1 -172.6(3)
C30 C31 Ru1 O3 -114.8(3)
C32 C31 Ru1 O3 4.2(3)
C30 C31 Ru1 Cl2 -39.2(3)
C32 C31 Ru1 Cl2 79.7(3)
C30 C31 Ru1 Cl1 154.8(3)
C32 C31 Ru1 Cl1 -86.3(3)
C29 C30 Ru1 C31 -115.0(5)
C31 C30 Ru1 N1 155.7(7)
C29 C30 Ru1 N1 40.7(10)
C31 C30 Ru1 P1 -116.1(3)
C29 C30 Ru1 P1 129.0(4)
C31 C30 Ru1 O3 54.4(3)
C29 C30 Ru1 O3 -60.6(4)
C31 C30 Ru1 Cl2 145.2(3)
C29 C30 Ru1 Cl2 30.2(4)
C31 C30 Ru1 Cl1 -27.0(3)
C29 C30 Ru1 Cl1 -142.0(4)
C1 N1 Ru1 C31 73.8(5)
C8 N1 Ru1 C31 -153.2(4)
C1 N1 Ru1 C30 -71.4(8)
C8 N1 Ru1 C30 61.5(8)
C1 N1 Ru1 P1 -159.5(3)
C8 N1 Ru1 P1 -26.6(3)
C1 N1 Ru1 O3 27.8(4)
C8 N1 Ru1 O3 160.7(3)
C1 N1 Ru1 Cl2 -60.8(3)
C8 N1 Ru1 Cl2 72.1(3)
C1 N1 Ru1 Cl1 111.1(3)
C8 N1 Ru1 Cl1 -115.9(3)
C14 P1 Ru1 C31 129.6(2)
C21 P1 Ru1 C31 9.9(3)
C15 P1 Ru1 C31 -111.8(2)
C14 P1 Ru1 C30 164.4(2)
C21 P1 Ru1 C30 44.7(2)
C15 P1 Ru1 C30 -77.1(2)
C14 P1 Ru1 N1 -28.8(2)
C21 P1 Ru1 N1 -148.5(2)
C15 P1 Ru1 N1 89.7(2)
C14 P1 Ru1 O3 116.7(5)
C21 P1 Ru1 O3 -3.0(5)
C15 P1 Ru1 O3 -124.8(5)
C14 P1 Ru1 Cl2 -110.51(18)
C21 P1 Ru1 Cl2 129.82(19)
C15 P1 Ru1 Cl2 8.06(19)
C14 P1 Ru1 Cl1 51.22(18)
C21 P1 Ru1 Cl1 -68.4(2)
C15 P1 Ru1 Cl1 169.79(19)
C32 O3 Ru1 C31 -5.1(3)
C32 O3 Ru1 C30 -39.3(4)
C32 O3 Ru1 N1 153.9(3)
C32 O3 Ru1 P1 9.0(7)
C32 O3 Ru1 Cl2 -124.5(3)
C32 O3 Ru1 Cl1 74.9(3)
